data_4128288
loop_
_publ_author_name
'Asako, Sobi'
'Ishihara, Seina'
'Hirata, Keiya'
'Takai, Kazuhiko'

_publ_section_title
;
 Deoxygenative Insertion of Carbonyl Carbon into a C(sp<sup>3</sup>)-H
 Bond: Synthesis of Indolines and Indoles.
;
_journal_issue 25
_journal_name_full 'Journal of the American Chemical Society'
_journal_page_first 9832
_journal_page_last 9836
_journal_paper_doi 10.1021/jacs.9b05428
_journal_volume 141
_journal_year 2019
_chemical_formula_moiety 'C19 H21 N'
_chemical_formula_sum 'C19 H21 N'
_chemical_formula_weight 263.38
_space_group_crystal_system monoclinic
_space_group_IT_number 14
_space_group_name_Hall '-P 2ybc'
_space_group_name_H-M_alt 'P 1 21/c 1'
_symmetry_space_group_name_Hall '-P 2ybc'
_symmetry_space_group_name_H-M 'P 1 21/c 1'
_atom_sites_solution_hydrogens geom
_atom_sites_solution_primary direct
_atom_sites_solution_secondary difmap
_cell_angle_alpha 90.0000
_cell_angle_beta 94.389(16)
_cell_angle_gamma 90.0000
_cell_formula_units_Z 4
_cell_length_a 12.887(14)
_cell_length_b 6.012(6)
_cell_length_c 18.99(2)
_cell_measurement_reflns_used 4281
_cell_measurement_temperature 100
_cell_measurement_theta_max 31.20
_cell_measurement_theta_min 2.80
_cell_volume 1467(3)
_computing_cell_refinement 'CrystalClear-SM Expert 2.0 r16'
_computing_data_collection 'CrystalClear-SM Expert 2.0 r16 (Rigaku, 2014)'
_computing_data_reduction 'CrystalClear-SM Expert 2.0 r16'
_computing_molecular_graphics 'CrystalStructure 4.1'
_computing_publication_material 'CrystalStructure 4.1 (Rigaku, 2014)'
_computing_structure_refinement 'SHELXL97 (Sheldrick, 2008)'
_computing_structure_solution 'Superflip (Palatinus, et al., 2007)'
_diffrn_ambient_temperature 100
_diffrn_detector_area_resol_mean 7.111
_diffrn_measured_fraction_theta_full 0.999
_diffrn_measured_fraction_theta_max 0.999
_diffrn_measurement_device_type 'Rigaku Saturn724'
_diffrn_measurement_method \w
_diffrn_radiation_type 'Mo K\a'
_diffrn_radiation_wavelength 0.71075
_diffrn_reflns_av_R_equivalents 0.1157
_diffrn_reflns_Laue_measured_fraction_full 0.000
_diffrn_reflns_Laue_measured_fraction_max 0.000
_diffrn_reflns_limit_h_max 16
_diffrn_reflns_limit_h_min -16
_diffrn_reflns_limit_k_max 7
_diffrn_reflns_limit_k_min -7
_diffrn_reflns_limit_l_max 24
_diffrn_reflns_limit_l_min -24
_diffrn_reflns_number 22405
_diffrn_reflns_point_group_measured_fraction_full 0.000
_diffrn_reflns_point_group_measured_fraction_max 0.000
_diffrn_reflns_theta_full 27.500
_diffrn_reflns_theta_max 27.500
_diffrn_reflns_theta_min 3.171
_diffrn_standards_number 0
_exptl_absorpt_coefficient_mu 0.068
_exptl_absorpt_correction_T_max 0.992
_exptl_absorpt_correction_T_min 0.744
_exptl_absorpt_correction_type multi-scan
_exptl_absorpt_process_details 'REQAB (Rigaku, 1998)'
_exptl_crystal_colour colorless
_exptl_crystal_density_diffrn 1.192
_exptl_crystal_density_method 'not measured'
_exptl_crystal_description block
_exptl_crystal_F_000 568.00
_exptl_crystal_size_max 0.280
_exptl_crystal_size_mid 0.260
_exptl_crystal_size_min 0.110
_refine_diff_density_max 0.24
_refine_diff_density_min -0.27
_refine_ls_extinction_method none
_refine_ls_goodness_of_fit_ref 1.396
_refine_ls_hydrogen_treatment constr
_refine_ls_number_parameters 181
_refine_ls_number_reflns 3363
_refine_ls_number_restraints 0
_refine_ls_R_factor_all 0.1429
_refine_ls_R_factor_gt 0.1274
_refine_ls_shift/su_max 0.000
_refine_ls_structure_factor_coef Fsqd
_refine_ls_weighting_details 'w = 1/[\s^2^(Fo^2^)+(0.0266P)^2^+1.8348P] where P=(Fo^2^+2Fc^2^)/3'
_refine_ls_weighting_scheme calc
_refine_ls_wR_factor_gt 0.1963
_refine_ls_wR_factor_ref 0.2026
_reflns_number_gt 3039
_reflns_number_total 3363
_reflns_threshold_expression F^2^>2.0\s(F^2^)
_cod_data_source_file ja9b05428_si_001.cif
_cod_data_source_block 8705-Hirata
_cod_database_code 4128288

loop_
_symmetry_equiv_pos_site_id
_space_group_symop_operation_xyz
1 +X,+Y,+Z
2 -X,1/2+Y,1/2-Z
3 -X,-Y,-Z
4 +X,1/2-Y,1/2+Z

loop_
_atom_site_label
_atom_site_type_symbol
_atom_site_fract_x
_atom_site_fract_y
_atom_site_fract_z
_atom_site_U_iso_or_equiv
_atom_site_adp_type
_atom_site_occupancy
_atom_site_site_symmetry_multiplicity
_atom_site_calc_flag
_atom_site_refinement_flags
N1 N 0.3406(2) 0.6399(4) 0.92951(14) 0.0223(6) Uani 1 4 d .
C1 C 0.3389(3) 0.7759(6) 0.99367(17) 0.0278(8) Uani 1 4 d .
C2 C 0.2260(3) 0.8047(6) 1.01130(18) 0.0303(8) Uani 1 4 d .
C3 C 0.1691(3) 0.5819(6) 1.01664(18) 0.0309(8) Uani 1 4 d .
C4 C 0.1792(3) 0.4390(6) 0.94994(18) 0.0278(8) Uani 1 4 d .
C5 C 0.2931(3) 0.4158(5) 0.93562(17) 0.0238(7) Uani 1 4 d .
C6 C 0.3248(3) 0.2937(5) 0.86787(17) 0.0219(7) Uani 1 4 d .
C7 C 0.4309(3) 0.4027(5) 0.85976(17) 0.0224(7) Uani 1 4 d .
C8 C 0.5137(3) 0.3394(6) 0.82148(17) 0.0267(8) Uani 1 4 d .
C9 C 0.6011(3) 0.4805(6) 0.82066(18) 0.0287(8) Uani 1 4 d .
C10 C 0.6027(3) 0.6852(6) 0.85584(18) 0.0288(8) Uani 1 4 d .
C11 C 0.5195(3) 0.7507(6) 0.89477(18) 0.0270(8) Uani 1 4 d .
C12 C 0.4338(3) 0.6079(5) 0.89656(17) 0.0232(7) Uani 1 4 d .
C13 C 0.2476(2) 0.3279(5) 0.80379(16) 0.0211(7) Uani 1 4 d .
C14 C 0.1791(3) 0.1560(6) 0.78083(18) 0.0250(7) Uani 1 4 d .
C15 C 0.1072(3) 0.1858(6) 0.72220(18) 0.0276(8) Uani 1 4 d .
C16 C 0.1021(3) 0.3860(6) 0.68490(17) 0.0243(7) Uani 1 4 d .
C17 C 0.1699(3) 0.5566(6) 0.70828(17) 0.0246(7) Uani 1 4 d .
C18 C 0.2415(3) 0.5288(6) 0.76646(17) 0.0253(8) Uani 1 4 d .
C19 C 0.0267(3) 0.4143(6) 0.62016(18) 0.0317(8) Uani 1 4 d .
H1A H 0.37058 0.92306 0.98588 0.0334 Uiso 1 4 calc R
H1B H 0.37959 0.702 1.03337 0.0334 Uiso 1 4 calc R
H2A H 0.18869 0.89693 0.97431 0.0364 Uiso 1 4 calc R
H2B H 0.22465 0.8849 1.05677 0.0364 Uiso 1 4 calc R
H3A H 0.0946 0.60989 1.02264 0.0371 Uiso 1 4 calc R
H3B H 0.19872 0.4998 1.05867 0.0371 Uiso 1 4 calc R
H4A H 0.1489 0.28996 0.95681 0.0334 Uiso 1 4 calc R
H4B H 0.1403 0.50983 0.90891 0.0334 Uiso 1 4 calc R
H5 H 0.32958 0.34011 0.97738 0.0286 Uiso 1 4 calc R
H6 H 0.33406 0.13116 0.87765 0.0262 Uiso 1 4 calc R
H8 H 0.51155 0.20294 0.79619 0.0320 Uiso 1 4 calc R
H9 H 0.65914 0.43631 0.79607 0.0345 Uiso 1 4 calc R
H10 H 0.66089 0.78119 0.85335 0.0346 Uiso 1 4 calc R
H11 H 0.52128 0.88851 0.91931 0.0324 Uiso 1 4 calc R
H14 H 0.18146 0.01808 0.80529 0.0300 Uiso 1 4 calc R
H15 H 0.06138 0.06787 0.70771 0.0331 Uiso 1 4 calc R
H17 H 0.16712 0.6948 0.68395 0.0295 Uiso 1 4 calc R
H18 H 0.28665 0.64777 0.78097 0.0304 Uiso 1 4 calc R
H19A H 0.05369 0.33684 0.58001 0.0380 Uiso 1 4 calc R
H19B H 0.01867 0.57291 0.60909 0.0380 Uiso 1 4 calc R
H19C H -0.04109 0.35155 0.62956 0.0380 Uiso 1 4 calc R

loop_
_atom_site_aniso_label
_atom_site_aniso_U_11
_atom_site_aniso_U_22
_atom_site_aniso_U_33
_atom_site_aniso_U_12
_atom_site_aniso_U_13
_atom_site_aniso_U_23
N1 0.0297(15) 0.0132(13) 0.0231(14) -0.0015(11) -0.0044(12) -0.0008(11)
C1 0.041(2) 0.0173(17) 0.0235(17) -0.0009(15) -0.0076(15) -0.0027(14)
C2 0.045(2) 0.0234(18) 0.0210(17) 0.0058(16) -0.0046(16) -0.0036(14)
C3 0.037(2) 0.029(2) 0.0267(18) 0.0024(17) 0.0008(16) 0.0009(15)
C4 0.0333(19) 0.0201(17) 0.0290(19) -0.0011(15) -0.0042(15) -0.0000(14)
C5 0.0312(18) 0.0147(16) 0.0247(17) -0.0009(14) -0.0039(14) 0.0024(13)
C6 0.0286(18) 0.0127(15) 0.0235(17) 0.0027(13) -0.0033(14) -0.0000(13)
C7 0.0279(17) 0.0159(16) 0.0216(16) -0.0004(14) -0.0089(14) -0.0003(13)
C8 0.035(2) 0.0211(18) 0.0234(17) 0.0001(15) -0.0037(15) 0.0011(14)
C9 0.0261(18) 0.034(2) 0.0248(18) 0.0028(15) -0.0026(14) 0.0065(15)
C10 0.0291(19) 0.0279(19) 0.0281(18) -0.0080(15) -0.0070(15) 0.0072(15)
C11 0.0345(19) 0.0181(17) 0.0266(18) -0.0022(14) -0.0098(15) 0.0033(14)
C12 0.0283(17) 0.0177(16) 0.0221(16) -0.0002(14) -0.0086(14) 0.0014(13)
C13 0.0245(17) 0.0176(16) 0.0209(16) -0.0001(13) -0.0011(13) -0.0036(13)
C14 0.0279(18) 0.0188(17) 0.0283(18) -0.0013(14) 0.0015(14) 0.0004(14)
C15 0.0252(18) 0.0233(18) 0.0336(19) -0.0065(15) -0.0028(15) -0.0060(15)
C16 0.0213(17) 0.0263(18) 0.0247(17) 0.0026(14) -0.0025(13) -0.0053(14)
C17 0.0287(18) 0.0174(16) 0.0267(17) 0.0015(14) -0.0046(14) -0.0006(14)
C18 0.0307(19) 0.0168(17) 0.0279(18) -0.0041(14) -0.0018(15) -0.0029(14)
C19 0.0302(19) 0.034(2) 0.0291(19) 0.0014(17) -0.0061(15) -0.0066(16)

loop_
_atom_type_symbol
_atom_type_description
_atom_type_scat_dispersion_real
_atom_type_scat_dispersion_imag
_atom_type_scat_source
C C 0.0033 0.0016
;
International Tables for Crystallography
(Vol. C, Tables 4.2.6.8 and 6.1.1.4)
;
H H 0.0000 0.0000
;
International Tables for Crystallography
(Vol. C, Table 6.1.1.4)
;
N N 0.0061 0.0033
;
International Tables for Crystallography
(Vol. C, Tables 4.2.6.8 and 6.1.1.4)
;

loop_
_geom_angle_atom_site_label_1
_geom_angle_atom_site_label_2
_geom_angle_atom_site_label_3
_geom_angle
_geom_angle_publ_flag
C1 N1 C5 114.0(3) yes
C1 N1 C12 120.7(3) yes
C5 N1 C12 106.3(3) yes
N1 C1 C2 108.6(3) yes
C1 C2 C3 112.5(3) yes
C2 C3 C4 111.2(3) yes
C3 C4 C5 109.9(3) yes
N1 C5 C4 109.8(3) yes
N1 C5 C6 103.1(3) yes
C4 C5 C6 120.5(3) yes
C5 C6 C7 100.0(2) yes
C5 C6 C13 113.4(3) yes
C7 C6 C13 113.2(3) yes
C6 C7 C8 131.4(3) yes
C6 C7 C12 108.2(3) yes
C8 C7 C12 120.3(3) yes
C7 C8 C9 119.1(3) yes
C8 C9 C10 120.4(3) yes
C9 C10 C11 120.9(3) yes
C10 C11 C12 118.4(3) yes
N1 C12 C7 110.3(3) yes
N1 C12 C11 128.9(3) yes
C7 C12 C11 120.8(3) yes
C6 C13 C14 120.2(3) yes
C6 C13 C18 121.9(3) yes
C14 C13 C18 117.8(3) yes
C13 C14 C15 120.8(3) yes
C14 C15 C16 121.0(3) yes
C15 C16 C17 117.9(3) yes
C15 C16 C19 120.7(3) yes
C17 C16 C19 121.4(3) yes
C16 C17 C18 121.6(3) yes
C13 C18 C17 120.9(3) yes
N1 C1 H1A 109.962 no
N1 C1 H1B 109.964 no
C2 C1 H1A 109.970 no
C2 C1 H1B 109.973 no
H1A C1 H1B 108.349 no
C1 C2 H2A 109.097 no
C1 C2 H2B 109.089 no
C3 C2 H2A 109.084 no
C3 C2 H2B 109.076 no
H2A C2 H2B 107.835 no
C2 C3 H3A 109.402 no
C2 C3 H3B 109.403 no
C4 C3 H3A 109.402 no
C4 C3 H3B 109.398 no
H3A C3 H3B 108.017 no
C3 C4 H4A 109.676 no
C3 C4 H4B 109.674 no
C5 C4 H4A 109.674 no
C5 C4 H4B 109.673 no
H4A C4 H4B 108.171 no
N1 C5 H5 107.597 no
C4 C5 H5 107.586 no
C6 C5 H5 107.600 no
C5 C6 H6 109.942 no
C7 C6 H6 109.958 no
C13 C6 H6 109.957 no
C7 C8 H8 120.444 no
C9 C8 H8 120.437 no
C8 C9 H9 119.782 no
C10 C9 H9 119.785 no
C9 C10 H10 119.562 no
C11 C10 H10 119.558 no
C10 C11 H11 120.786 no
C12 C11 H11 120.779 no
C13 C14 H14 119.593 no
C15 C14 H14 119.586 no
C14 C15 H15 119.484 no
C16 C15 H15 119.490 no
C16 C17 H17 119.221 no
C18 C17 H17 119.224 no
C13 C18 H18 119.545 no
C17 C18 H18 119.556 no
C16 C19 H19A 109.473 no
C16 C19 H19B 109.474 no
C16 C19 H19C 109.471 no
H19A C19 H19B 109.472 no
H19A C19 H19C 109.469 no
H19B C19 H19C 109.468 no

loop_
_geom_bond_atom_site_label_1
_geom_bond_atom_site_label_2
_geom_bond_distance
_geom_bond_publ_flag
N1 C1 1.469(4) yes
N1 C5 1.488(4) yes
N1 C12 1.409(5) yes
C1 C2 1.528(5) yes
C2 C3 1.534(5) yes
C3 C4 1.544(5) yes
C4 C5 1.519(5) yes
C5 C6 1.563(5) yes
C6 C7 1.535(5) yes
C6 C13 1.526(4) yes
C7 C8 1.390(5) yes
C7 C12 1.417(5) yes
C8 C9 1.410(5) yes
C9 C10 1.400(5) yes
C10 C11 1.405(5) yes
C11 C12 1.402(5) yes
C13 C14 1.407(5) yes
C13 C18 1.399(5) yes
C14 C15 1.404(5) yes
C15 C16 1.395(5) yes
C16 C17 1.398(5) yes
C16 C19 1.517(5) yes
C17 C18 1.394(5) yes
C1 H1A 0.990 no
C1 H1B 0.990 no
C2 H2A 0.990 no
C2 H2B 0.990 no
C3 H3A 0.990 no
C3 H3B 0.990 no
C4 H4A 0.990 no
C4 H4B 0.990 no
C5 H5 1.000 no
C6 H6 1.000 no
C8 H8 0.950 no
C9 H9 0.950 no
C10 H10 0.950 no
C11 H11 0.950 no
C14 H14 0.950 no
C15 H15 0.950 no
C17 H17 0.950 no
C18 H18 0.950 no
C19 H19A 0.980 no
C19 H19B 0.980 no
C19 H19C 0.980 no

loop_
_geom_contact_atom_site_label_1
_geom_contact_atom_site_label_2
_geom_contact_distance
_geom_contact_publ_flag
_geom_contact_site_symmetry_2
N1 C3 2.881(5) no .
N1 C13 3.196(5) no .
N1 C18 3.326(5) no .
C1 C4 2.961(5) no .
C1 C11 3.104(6) no .
C2 C5 2.911(5) no .
C4 C13 3.050(5) no .
C5 C14 3.546(5) no .
C5 C18 3.301(6) no .
C7 C10 2.796(5) no .
C7 C18 3.002(5) no .
C8 C11 2.836(5) no .
C8 C13 3.421(6) no .
C9 C12 2.791(5) no .
C12 C13 3.323(5) no .
C12 C18 3.396(5) no .
C13 C16 2.844(5) no .
C14 C17 2.773(5) no .
C15 C18 2.780(5) no .
N1 H2A 2.6828 no .
N1 H2B 3.2854 no .
N1 H3B 3.2791 no .
N1 H4A 3.3152 no .
N1 H4B 2.6963 no .
N1 H6 3.2121 no .
N1 H11 2.7866 no .
N1 H18 2.8534 no .
C1 H3A 3.3879 no .
C1 H3B 2.8081 no .
C1 H4B 3.3274 no .
C1 H5 2.6399 no .
C1 H11 2.9125 no .
C2 H4A 3.3881 no .
C2 H4B 2.7957 no .
C2 H5 3.1829 no .
C3 H1A 3.3941 no .
C3 H1B 2.8013 no .
C3 H5 2.6800 no .
C4 H1B 3.3245 no .
C4 H2A 2.7929 no .
C4 H2B 3.3858 no .
C4 H6 3.1163 no .
C5 H1A 3.3263 no .
C5 H1B 2.7080 no .
C5 H2A 3.2967 no .
C5 H3A 3.3588 no .
C5 H3B 2.7620 no .
C5 H18 3.2465 no .
C6 H4A 2.9288 no .
C6 H4B 2.8693 no .
C6 H8 2.9058 no .
C6 H14 2.6896 no .
C6 H18 2.7152 no .
C7 H5 2.6986 no .
C7 H9 3.2709 no .
C7 H11 3.3112 no .
C7 H18 2.7276 no .
C8 H6 2.9060 no .
C8 H10 3.2926 no .
C8 H18 3.4996 no .
C9 H11 3.2982 no .
C10 H8 3.2965 no .
C11 H1A 2.8738 no .
C11 H1B 3.3152 no .
C11 H9 3.2924 no .
C12 H1A 2.7095 no .
C12 H1B 2.7990 no .
C12 H5 2.6580 no .
C12 H6 3.1501 no .
C12 H8 3.2951 no .
C12 H10 3.2703 no .
C12 H18 2.7987 no .
C13 H4A 3.2680 no .
C13 H4B 2.7415 no .
C13 H5 3.3845 no .
C13 H8 3.4972 no .
C13 H15 3.2959 no .
C13 H17 3.2800 no .
C14 H4A 3.4881 no .
C14 H4B 3.2979 no .
C14 H6 2.6134 no .
C14 H18 3.2651 no .
C15 H17 3.2516 no .
C15 H19A 2.8820 no .
C15 H19B 3.3100 no .
C15 H19C 2.6880 no .
C16 H14 3.2876 no .
C16 H18 3.2864 no .
C17 H15 3.2536 no .
C17 H19A 3.0598 no .
C17 H19B 2.6063 no .
C17 H19C 3.2440 no .
C18 H4B 3.0935 no .
C18 H6 3.3483 no .
C18 H14 3.2642 no .
C19 H15 2.6812 no .
C19 H17 2.6929 no .
H1A H2A 2.3428 no .
H1A H2B 2.4060 no .
H1A H5 3.5461 no .
H1A H11 2.4060 no .
H1B H2A 2.8742 no .
H1B H2B 2.3514 no .
H1B H3B 2.7042 no .
H1B H5 2.4849 no .
H1B H11 3.1446 no .
H2A H3A 2.3369 no .
H2A H3B 2.8726 no .
H2A H4B 2.6887 no .
H2B H3A 2.4075 no .
H2B H3B 2.3399 no .
H3A H4A 2.4261 no .
H3A H4B 2.3596 no .
H3A H5 3.5969 no .
H3B H4A 2.3570 no .
H3B H4B 2.8863 no .
H3B H5 2.5587 no .
H4A H5 2.3507 no .
H4A H6 3.0682 no .
H4A H14 3.3633 no .
H4B H5 2.8629 no .
H4B H6 3.4637 no .
H4B H18 3.2938 no .
H5 H6 2.2770 no .
H6 H8 2.8901 no .
H6 H14 2.4092 no .
H8 H9 2.3636 no .
H9 H10 2.3407 no .
H10 H11 2.3595 no .
H14 H15 2.3408 no .
H15 H19A 2.9101 no .
H15 H19B 3.5877 no .
H15 H19C 2.5603 no .
H17 H18 2.3265 no .
H17 H19A 3.1973 no .
H17 H19B 2.4086 no .
H17 H19C 3.4786 no .
N1 H6 3.1126 no 1_565
C1 H5 3.4073 no 1_565
C1 H6 3.0657 no 1_565
C1 H11 3.0969 no 3_677
C2 H4A 3.2265 no 1_565
C2 H5 3.5619 no 1_565
C2 H6 3.5738 no 1_565
C2 H17 3.4214 no 4_565
C2 H19A 3.4235 no 4_565
C2 H19B 3.4480 no 4_565
C2 H19C 3.4551 no 2_556
C3 H17 3.4510 no 4_565
C3 H19A 3.2053 no 4_555
C3 H19B 3.4158 no 4_565
C3 H19C 3.5151 no 2_556
C4 H2A 3.2925 no 1_545
C4 H19A 3.4755 no 4_555
C4 H19B 3.4880 no 2_546
C4 H19C 3.3449 no 2_556
C5 H1A 3.2461 no 1_545
C5 H2A 3.4972 no 1_545
C6 H1A 3.1832 no 1_545
C6 H11 3.5945 no 1_545
C7 H1B 3.1177 no 3_667
C7 H8 3.5937 no 2_656
C7 H11 3.4626 no 1_545
C8 H1B 2.9950 no 3_667
C8 H8 3.1248 no 2_656
C8 H11 3.2836 no 1_545
C8 H18 3.5350 no 2_646
C9 H1B 2.9739 no 3_667
C9 H3B 3.3193 no 3_667
C9 H8 2.8854 no 2_656
C9 H17 3.4530 no 2_646
C9 H18 3.2012 no 2_646
C10 H1B 3.1345 no 3_667
C10 H3B 3.1282 no 3_667
C10 H5 3.2237 no 3_667
C10 H8 3.4852 no 1_565
C10 H8 3.1407 no 2_656
C11 H1A 3.2402 no 3_677
C11 H1B 3.2694 no 3_667
C11 H5 3.0418 no 3_667
C11 H6 3.3060 no 1_565
C11 H8 3.2982 no 1_565
C12 H1B 3.2462 no 3_667
C12 H6 3.4067 no 1_565
C13 H9 3.3064 no 2_646
C13 H10 3.3034 no 2_646
C14 H9 2.9479 no 2_646
C14 H10 3.4808 no 2_646
C14 H17 3.3248 no 1_545
C14 H18 3.3553 no 1_545
C14 H19B 3.4539 no 2_546
C14 H19C 3.1420 no 2_546
C15 H3B 3.5833 no 4_554
C15 H9 3.4054 no 2_646
C15 H10 3.4604 no 2_646
C15 H15 3.4943 no 2_556
C15 H17 3.1502 no 1_545
C16 H2B 3.3019 no 4_564
C16 H10 3.2553 no 2_646
C16 H15 3.2323 no 2_556
C17 H2B 3.0350 no 4_564
C17 H9 3.1783 no 2_656
C17 H10 3.0428 no 2_646
C17 H14 3.3273 no 1_565
C17 H15 3.3764 no 1_565
C17 H15 3.4869 no 2_556
C18 H9 3.0475 no 2_656
C18 H10 3.0683 no 2_646
C18 H14 3.1436 no 1_565
C19 H2A 3.1889 no 2_546
C19 H2B 3.1442 no 4_564
C19 H3A 3.5351 no 2_546
C19 H3A 3.5533 no 4_564
C19 H3B 3.5882 no 4_554
C19 H4A 3.4422 no 2_556
C19 H4B 3.2659 no 2_546
C19 H14 3.1887 no 2_556
H1A C5 3.2461 no 1_565
H1A C6 3.1832 no 1_565
H1A C11 3.2402 no 3_677
H1A H1A 3.4636 no 3_677
H1A H5 2.5649 no 1_565
H1A H6 2.4213 no 1_565
H1A H10 3.5828 no 3_677
H1A H11 2.4664 no 3_677
H1B C7 3.1177 no 3_667
H1B C8 2.9950 no 3_667
H1B C9 2.9739 no 3_667
H1B C10 3.1345 no 3_667
H1B C11 3.2694 no 3_667
H1B C12 3.2462 no 3_667
H1B H8 3.4750 no 3_667
H1B H9 3.4174 no 3_667
H1B H11 2.8852 no 3_677
H2A C4 3.2925 no 1_565
H2A C5 3.4972 no 1_565
H2A C19 3.1889 no 2_556
H2A H4A 2.4353 no 1_565
H2A H5 3.2222 no 1_565
H2A H6 3.0640 no 1_565
H2A H14 3.2857 no 1_565
H2A H19A 3.2339 no 2_556
H2A H19A 3.1862 no 4_565
H2A H19B 3.1813 no 2_556
H2A H19B 3.4990 no 4_565
H2A H19C 2.6474 no 2_556
H2B C16 3.3019 no 4_565
H2B C17 3.0350 no 4_565
H2B C19 3.1442 no 4_565
H2B H4A 3.1942 no 1_565
H2B H5 3.4501 no 1_565
H2B H10 2.9553 no 3_677
H2B H11 3.5433 no 3_677
H2B H17 2.6242 no 4_565
H2B H19A 2.8277 no 4_565
H2B H19B 2.9157 no 4_565
H3A C19 3.5351 no 2_556
H3A C19 3.5533 no 4_565
H3A H3A 2.8477 no 3_567
H3A H4A 3.2480 no 3_567
H3A H4B 3.4603 no 3_567
H3A H17 3.3463 no 4_565
H3A H19A 2.9569 no 2_556
H3A H19A 2.9607 no 4_555
H3A H19A 3.5520 no 4_565
H3A H19B 2.7450 no 4_565
H3A H19C 3.2611 no 2_556
H3B C9 3.3193 no 3_667
H3B C10 3.1282 no 3_667
H3B C15 3.5833 no 4_555
H3B C19 3.5882 no 4_555
H3B H9 3.2154 no 3_667
H3B H10 2.9079 no 3_667
H3B H15 3.4749 no 4_555
H3B H17 3.0570 no 4_565
H3B H19A 2.8052 no 4_555
H4A C2 3.2265 no 1_545
H4A C19 3.4422 no 2_546
H4A H2A 2.4353 no 1_545
H4A H2B 3.1942 no 1_545
H4A H3A 3.2480 no 3_567
H4A H19A 2.8283 no 4_555
H4A H19B 2.7420 no 2_546
H4A H19C 3.3494 no 2_546
H4B C19 3.2659 no 2_556
H4B H3A 3.4603 no 3_567
H4B H15 3.3016 no 2_556
H4B H19A 3.1999 no 2_556
H4B H19B 3.3326 no 2_546
H4B H19C 2.4992 no 2_556
H5 C1 3.4073 no 1_545
H5 C2 3.5619 no 1_545
H5 C10 3.2237 no 3_667
H5 C11 3.0418 no 3_667
H5 H1A 2.5649 no 1_545
H5 H2A 3.2222 no 1_545
H5 H2B 3.4501 no 1_545
H5 H10 3.2892 no 3_667
H5 H11 2.9757 no 3_667
H6 N1 3.1126 no 1_545
H6 C1 3.0657 no 1_545
H6 C2 3.5738 no 1_545
H6 C11 3.3060 no 1_545
H6 C12 3.4067 no 1_545
H6 H1A 2.4213 no 1_545
H6 H2A 3.0640 no 1_545
H6 H9 3.5082 no 2_646
H6 H11 2.8780 no 1_545
H6 H18 3.4667 no 1_545
H8 C7 3.5937 no 2_646
H8 C8 3.1248 no 2_646
H8 C9 2.8854 no 2_646
H8 C10 3.4852 no 1_545
H8 C10 3.1407 no 2_646
H8 C11 3.2982 no 1_545
H8 H1B 3.4750 no 3_667
H8 H8 3.4817 no 2_646
H8 H8 3.4817 no 2_656
H8 H9 3.1445 no 2_646
H8 H10 3.3153 no 1_545
H8 H10 3.5011 no 2_646
H8 H11 3.0018 no 1_545
H8 H18 3.0989 no 2_646
H9 C13 3.3064 no 2_656
H9 C14 2.9479 no 2_656
H9 C15 3.4054 no 2_656
H9 C17 3.1783 no 2_646
H9 C18 3.0475 no 2_646
H9 H1B 3.4174 no 3_667
H9 H3B 3.2154 no 3_667
H9 H6 3.5082 no 2_656
H9 H8 3.1445 no 2_656
H9 H14 2.9617 no 2_656
H9 H17 2.6712 no 2_646
H9 H18 2.4071 no 2_646
H10 C13 3.3034 no 2_656
H10 C14 3.4808 no 2_656
H10 C15 3.4604 no 2_656
H10 C16 3.2553 no 2_656
H10 C17 3.0428 no 2_656
H10 C18 3.0683 no 2_656
H10 H1A 3.5828 no 3_677
H10 H2B 2.9553 no 3_677
H10 H3B 2.9079 no 3_667
H10 H5 3.2892 no 3_667
H10 H8 3.3153 no 1_565
H10 H8 3.5011 no 2_656
H10 H17 3.4406 no 2_656
H10 H18 3.4763 no 2_656
H11 C1 3.0969 no 3_677
H11 C6 3.5945 no 1_565
H11 C7 3.4626 no 1_565
H11 C8 3.2836 no 1_565
H11 H1A 2.4664 no 3_677
H11 H1B 2.8852 no 3_677
H11 H2B 3.5433 no 3_677
H11 H5 2.9757 no 3_667
H11 H6 2.8780 no 1_565
H11 H8 3.0018 no 1_565
H11 H11 3.4274 no 3_677
H14 C17 3.3273 no 1_545
H14 C18 3.1436 no 1_545
H14 C19 3.1887 no 2_546
H14 H2A 3.2857 no 1_545
H14 H9 2.9617 no 2_646
H14 H17 3.0093 no 1_545
H14 H18 2.6652 no 1_545
H14 H19B 3.1695 no 2_546
H14 H19C 2.4795 no 2_546
H15 C15 3.4943 no 2_546
H15 C16 3.2323 no 2_546
H15 C17 3.3764 no 1_545
H15 C17 3.4869 no 2_546
H15 H3B 3.4749 no 4_554
H15 H4B 3.3016 no 2_546
H15 H17 2.6805 no 1_545
H15 H19B 3.5366 no 1_545
H15 H19C 3.3813 no 2_546
H17 C2 3.4214 no 4_564
H17 C3 3.4510 no 4_564
H17 C9 3.4530 no 2_656
H17 C14 3.3248 no 1_565
H17 C15 3.1502 no 1_565
H17 H2B 2.6242 no 4_564
H17 H3A 3.3463 no 4_564
H17 H3B 3.0570 no 4_564
H17 H9 2.6712 no 2_656
H17 H10 3.4406 no 2_646
H17 H14 3.0093 no 1_565
H17 H15 2.6805 no 1_565
H18 C8 3.5350 no 2_656
H18 C9 3.2012 no 2_656
H18 C14 3.3553 no 1_565
H18 H6 3.4667 no 1_565
H18 H8 3.0989 no 2_656
H18 H9 2.4071 no 2_656
H18 H10 3.4763 no 2_646
H18 H14 2.6652 no 1_565
H19A C2 3.4235 no 4_564
H19A C3 3.2053 no 4_554
H19A C4 3.4755 no 4_554
H19A H2A 3.2339 no 2_546
H19A H2A 3.1862 no 4_564
H19A H2B 2.8277 no 4_564
H19A H3A 2.9569 no 2_546
H19A H3A 2.9607 no 4_554
H19A H3A 3.5520 no 4_564
H19A H3B 2.8052 no 4_554
H19A H4A 2.8283 no 4_554
H19A H4B 3.1999 no 2_546
H19B C2 3.4480 no 4_564
H19B C3 3.4158 no 4_564
H19B C4 3.4880 no 2_556
H19B C14 3.4539 no 2_556
H19B H2A 3.1813 no 2_546
H19B H2A 3.4990 no 4_564
H19B H2B 2.9157 no 4_564
H19B H3A 2.7450 no 4_564
H19B H4A 2.7420 no 2_556
H19B H4B 3.3326 no 2_556
H19B H14 3.1695 no 2_556
H19B H15 3.5366 no 1_565
H19C C2 3.4551 no 2_546
H19C C3 3.5151 no 2_546
H19C C4 3.3449 no 2_546
H19C C14 3.1420 no 2_556
H19C H2A 2.6474 no 2_546
H19C H3A 3.2611 no 2_546
H19C H4A 3.3494 no 2_556
H19C H4B 2.4992 no 2_546
H19C H14 2.4795 no 2_556
H19C H15 3.3813 no 2_556

loop_
_geom_torsion_atom_site_label_1
_geom_torsion_atom_site_label_2
_geom_torsion_atom_site_label_3
_geom_torsion_atom_site_label_4
_geom_torsion
_geom_torsion_publ_flag
C1 N1 C5 C4 61.2(3) no
C1 N1 C5 C6 -169.1(2) no
C5 N1 C1 C2 -58.8(3) no
C1 N1 C12 C7 152.5(2) no
C1 N1 C12 C11 -29.9(5) no
C12 N1 C1 C2 172.7(2) no
C5 N1 C12 C7 20.6(3) no
C5 N1 C12 C11 -161.8(3) no
C12 N1 C5 C4 -163.2(2) no
C12 N1 C5 C6 -33.6(3) no
N1 C1 C2 C3 53.8(3) no
C1 C2 C3 C4 -52.6(3) no
C2 C3 C4 C5 53.0(3) no
C3 C4 C5 N1 -56.0(3) no
C3 C4 C5 C6 -175.4(2) no
N1 C5 C6 C7 32.6(3) no
N1 C5 C6 C13 -88.2(3) no
C4 C5 C6 C7 155.3(3) no
C4 C5 C6 C13 34.5(4) no
C5 C6 C7 C8 162.5(3) no
C5 C6 C7 C12 -21.5(3) no
C5 C6 C13 C14 -104.8(3) no
C5 C6 C13 C18 74.6(4) no
C7 C6 C13 C14 142.2(3) no
C7 C6 C13 C18 -38.4(4) no
C13 C6 C7 C8 -76.5(4) no
C13 C6 C7 C12 99.5(3) no
C6 C7 C8 C9 176.5(3) no
C6 C7 C12 N1 1.6(3) no
C6 C7 C12 C11 -176.2(2) no
C8 C7 C12 N1 178.1(3) no
C8 C7 C12 C11 0.3(5) no
C12 C7 C8 C9 0.9(4) no
C7 C8 C9 C10 -2.3(5) no
C8 C9 C10 C11 2.4(5) no
C9 C10 C11 C12 -1.1(5) no
C10 C11 C12 N1 -177.6(3) no
C10 C11 C12 C7 -0.2(5) no
C6 C13 C14 C15 179.6(3) no
C6 C13 C18 C17 -179.6(3) no
C14 C13 C18 C17 -0.2(5) no
C18 C13 C14 C15 0.2(5) no
C13 C14 C15 C16 0.3(5) no
C14 C15 C16 C17 -0.7(5) no
C14 C15 C16 C19 178.0(3) no
C15 C16 C17 C18 0.7(5) no
C19 C16 C17 C18 -178.0(3) no
C16 C17 C18 C13 -0.2(5) no
